data_7003493
loop_
_publ_author_name
'Durand, J\'er\^ome'
'Zangrando, Ennio'
'Carfagna, Carla'
'Milani, Barbara'

_publ_section_title
;
 New atropisomeric N--N ligands for CO/vinyl arene copolymerization
 reaction
;
_journal_issue 16
_journal_name_full 'Dalton Transactions'
_journal_page_first 2171
_journal_page_last 2182
_journal_paper_doi 10.1039/b716656g
_journal_year 2008
_chemical_formula_moiety 'C26 H24 N4 O4 Pd 2+, 2(P F6 1-)'
_chemical_formula_sum 'C26 H24 F12 N4 O4 P2 Pd'
_chemical_formula_weight 852.83
_chemical_name_common
;bis(3,3-(propylenedioxy)-2,2-bipyridine)-palladium(ii)
bis(hexafluorophosphate)
;
_chemical_name_systematic
;
bis(3,3-(propylenedioxy)-2,2-bipyridine)-palladium(II)
bis(hexafluorophosphate)
;
_space_group_IT_number 14
_symmetry_cell_setting monoclinic
_symmetry_space_group_name_Hall '-P 2yn'
_symmetry_space_group_name_H-M 'P 1 21/n 1'
_atom_sites_solution_hydrogens geom
_atom_sites_solution_primary direct
_atom_sites_solution_secondary difmap
_audit_creation_method SHELXL-97
_cell_angle_alpha 90.00
_cell_angle_beta 97.39(3)
_cell_angle_gamma 90.00
_cell_formula_units_Z 4
_cell_length_a 13.613(3)
_cell_length_b 13.447(3)
_cell_length_c 17.281(4)
_cell_measurement_temperature 293(2)
_cell_volume 3137.1(12)
_computing_cell_refinement 'Denzo (Otwinowski & Minor 1997)'
_computing_data_collection 'Nonius Xpress'
_computing_data_reduction 'Denzo and Scalepack (Otwinowski & Minor 1997)'
_computing_molecular_graphics 'Ortep3/windows (Farrugia,1997)'
_computing_publication_material 'Wingx 1.70.00 (Farrugia, 1999)'
_computing_structure_refinement 'SHELX97 (Sheldrick, 1998)'
_computing_structure_solution 'SHELX97 (Sheldrick, 1998)'
_diffrn_ambient_temperature 293(2)
_diffrn_measured_fraction_theta_full 0.947
_diffrn_measured_fraction_theta_max 0.947
_diffrn_measurement_device_type 'image plate dip1030'
_diffrn_measurement_method 'laser scanner'
_diffrn_radiation_monochromator graphite
_diffrn_radiation_source 'fine-focus sealed tube'
_diffrn_radiation_type Mok\a
_diffrn_radiation_wavelength 0.71073
_diffrn_reflns_av_R_equivalents 0.0997
_diffrn_reflns_av_sigmaI/netI 0.1366
_diffrn_reflns_limit_h_max 16
_diffrn_reflns_limit_h_min -16
_diffrn_reflns_limit_k_max 16
_diffrn_reflns_limit_k_min -16
_diffrn_reflns_limit_l_max 21
_diffrn_reflns_limit_l_min -21
_diffrn_reflns_number 29930
_diffrn_reflns_theta_full 26.42
_diffrn_reflns_theta_max 26.42
_diffrn_reflns_theta_min 1.80
_exptl_absorpt_coefficient_mu 0.806
_exptl_absorpt_correction_type none
_exptl_crystal_colour yellow
_exptl_crystal_density_diffrn 1.806
_exptl_crystal_density_method 'not measured'
_exptl_crystal_F_000 1696
_refine_diff_density_max 0.425
_refine_diff_density_min -0.494
_refine_diff_density_rms 0.076
_refine_ls_extinction_method none
_refine_ls_goodness_of_fit_ref 0.801
_refine_ls_hydrogen_treatment constr
_refine_ls_matrix_type full
_refine_ls_number_parameters 442
_refine_ls_number_reflns 6100
_refine_ls_number_restraints 0
_refine_ls_restrained_S_all 0.801
_refine_ls_R_factor_all 0.1355
_refine_ls_R_factor_gt 0.0449
_refine_ls_shift/su_max 0.001
_refine_ls_shift/su_mean 0.000
_refine_ls_structure_factor_coef Fsqd
_refine_ls_weighting_details 'calc w=1/[\s^2^(Fo^2^)+(0.0345P)^2^] where P=(Fo^2^+2Fc^2^)/3'
_refine_ls_weighting_scheme calc
_refine_ls_wR_factor_gt 0.0856
_refine_ls_wR_factor_ref 0.1085
_reflns_number_gt 2573
_reflns_number_total 6100
_reflns_threshold_expression >2sigma(I)
_cod_data_source_file b716656g.txt
_cod_data_source_block 4c
_cod_original_sg_symbol_H-M 'P 21/n'
_cod_database_code 7003493

loop_
_symmetry_equiv_pos_as_xyz
'x, y, z'
'-x+1/2, y+1/2, -z+1/2'
'-x, -y, -z'
'x-1/2, -y-1/2, z-1/2'

loop_
_atom_site_label
_atom_site_type_symbol
_atom_site_fract_x
_atom_site_fract_y
_atom_site_fract_z
_atom_site_U_iso_or_equiv
_atom_site_adp_type
_atom_site_occupancy
_atom_site_symmetry_multiplicity
_atom_site_calc_flag
_atom_site_refinement_flags
_atom_site_disorder_assembly
_atom_site_disorder_group
Pd Pd 0.84314(3) 0.13085(3) 0.90360(3) 0.05420(16) Uani 1 1 d . . .
N1 N 0.8348(3) 0.2738(3) 0.9441(3) 0.0550(12) Uani 1 1 d . . .
N2 N 0.7754(3) 0.1012(3) 0.9999(3) 0.0571(13) Uani 1 1 d . . .
N3 N 0.8902(3) -0.0076(3) 0.8792(3) 0.0564(13) Uani 1 1 d . . .
N4 N 0.8660(3) 0.1540(3) 0.7902(3) 0.0538(12) Uani 1 1 d . . .
O1 O 0.8158(3) 0.3364(3) 1.1425(2) 0.0625(11) Uani 1 1 d . . .
O2 O 0.6341(3) 0.2778(3) 1.0966(2) 0.0631(11) Uani 1 1 d . . .
O3 O 1.0188(3) -0.0842(3) 0.7213(3) 0.0648(11) Uani 1 1 d . . .
O4 O 0.8512(3) -0.0363(3) 0.6432(2) 0.0679(12) Uani 1 1 d . . .
C1 C 0.8797(4) 0.3546(4) 0.9185(4) 0.0660(17) Uani 1 1 d . . .
H1 H 0.9037 0.3533 0.8705 0.079 Uiso 1 1 calc R . .
C2 C 0.8896(5) 0.4391(4) 0.9639(4) 0.0683(18) Uani 1 1 d . . .
H2 H 0.9126 0.4973 0.9435 0.082 Uiso 1 1 calc R . .
C3 C 0.8662(4) 0.4387(4) 1.0384(4) 0.0647(17) Uani 1 1 d . . .
H3 H 0.8775 0.4948 1.0699 0.078 Uiso 1 1 calc R . .
C4 C 0.8257(4) 0.3544(4) 1.0663(4) 0.0557(15) Uani 1 1 d . . .
C5 C 0.8026(4) 0.2750(4) 1.0149(4) 0.0507(14) Uani 1 1 d . . .
C6 C 0.7492(4) 0.1873(4) 1.0358(3) 0.0526(15) Uani 1 1 d . . .
C7 C 0.6724(5) 0.1876(5) 1.0801(3) 0.0596(17) Uani 1 1 d . . .
C8 C 0.6318(5) 0.0990(5) 1.1000(4) 0.078(2) Uani 1 1 d . . .
H8 H 0.5847 0.0975 1.1345 0.094 Uiso 1 1 calc R . .
C9 C 0.6625(5) 0.0129(5) 1.0679(4) 0.083(2) Uani 1 1 d . . .
H9 H 0.6371 -0.0480 1.0815 0.100 Uiso 1 1 calc R . .
C10 C 0.7309(5) 0.0163(4) 1.0155(4) 0.0688(19) Uani 1 1 d . . .
H10 H 0.7464 -0.0419 0.9906 0.083 Uiso 1 1 calc R . .
C11 C 0.9154(4) -0.0798(4) 0.9313(4) 0.0620(17) Uani 1 1 d . . .
H11 H 0.9011 -0.0725 0.9822 0.074 Uiso 1 1 calc R . .
C12 C 0.9621(5) -0.1648(5) 0.9107(4) 0.0709(19) Uani 1 1 d . . .
H12 H 0.9717 -0.2176 0.9456 0.085 Uiso 1 1 calc R . .
C13 C 0.9946(4) -0.1724(4) 0.8391(4) 0.0643(17) Uani 1 1 d . . .
H13 H 1.0288 -0.2284 0.8259 0.077 Uiso 1 1 calc R . .
C14 C 0.9752(4) -0.0946(4) 0.7869(4) 0.0555(16) Uani 1 1 d . . .
C15 C 0.9163(4) -0.0159(4) 0.8071(4) 0.0496(15) Uani 1 1 d . . .
C16 C 0.8831(4) 0.0660(4) 0.7537(4) 0.0529(15) Uani 1 1 d . . .
C17 C 0.8583(4) 0.0574(5) 0.6740(4) 0.0591(16) Uani 1 1 d . . .
C18 C 0.8309(5) 0.1412(5) 0.6298(4) 0.0737(18) Uani 1 1 d . . .
H18 H 0.8184 0.1373 0.5757 0.088 Uiso 1 1 calc R . .
C19 C 0.8225(5) 0.2303(5) 0.6676(4) 0.0744(19) Uani 1 1 d . . .
H19 H 0.8083 0.2884 0.6391 0.089 Uiso 1 1 calc R . .
C20 C 0.8351(4) 0.2329(4) 0.7474(4) 0.0653(17) Uani 1 1 d . . .
H20 H 0.8217 0.2916 0.7725 0.078 Uiso 1 1 calc R . .
C21 C 0.7798(5) 0.4125(5) 1.1913(4) 0.088(2) Uani 1 1 d . . .
H21A H 0.7989 0.4775 1.1741 0.105 Uiso 1 1 calc R . .
H21B H 0.8099 0.4034 1.2448 0.105 Uiso 1 1 calc R . .
C22 C 0.6712(6) 0.4077(6) 1.1877(4) 0.095(2) Uani 1 1 d . . .
H22A H 0.6419 0.4489 1.1447 0.113 Uiso 1 1 calc R . .
H22B H 0.6525 0.4357 1.2354 0.113 Uiso 1 1 calc R . .
C23 C 0.6279(5) 0.3043(6) 1.1772(4) 0.089(2) Uani 1 1 d . . .
H23A H 0.6655 0.2579 1.2123 0.107 Uiso 1 1 calc R . .
H23B H 0.5596 0.3039 1.1875 0.107 Uiso 1 1 calc R . .
C24 C 1.0257(6) -0.1675(5) 0.6695(4) 0.093(2) Uani 1 1 d . . .
H24A H 1.0178 -0.2288 0.6976 0.112 Uiso 1 1 calc R . .
H24B H 1.0911 -0.1681 0.6528 0.112 Uiso 1 1 calc R . .
C25 C 0.9516(6) -0.1636(6) 0.6013(5) 0.119(3) Uani 1 1 d . . .
H25A H 0.8983 -0.2086 0.6095 0.143 Uiso 1 1 calc R . .
H25B H 0.9813 -0.1880 0.5569 0.143 Uiso 1 1 calc R . .
C26 C 0.9079(6) -0.0629(6) 0.5812(4) 0.092(2) Uani 1 1 d . . .
H26A H 0.9599 -0.0145 0.5774 0.110 Uiso 1 1 calc R . .
H26B H 0.8654 -0.0652 0.5317 0.110 Uiso 1 1 calc R . .
P1 P 1.19112(16) 0.27078(13) 0.91359(12) 0.0756(6) Uani 1 1 d . . .
P2 P 0.58193(14) 0.03509(13) 0.77665(12) 0.0709(5) Uani 1 1 d . . .
F1 F 1.1178(3) 0.1798(3) 0.8999(3) 0.1192(15) Uani 1 1 d . . .
F2 F 1.1213(4) 0.3214(3) 0.9686(3) 0.1223(16) Uani 1 1 d . . .
F3 F 1.2659(3) 0.3625(3) 0.9306(2) 0.0961(12) Uani 1 1 d . . .
F4 F 1.2596(3) 0.2202(3) 0.8597(3) 0.1235(16) Uani 1 1 d . . .
F5 F 1.1346(4) 0.3279(3) 0.8427(3) 0.1403(19) Uani 1 1 d . . .
F6 F 1.2456(3) 0.2140(3) 0.9872(2) 0.1067(14) Uani 1 1 d . . .
F7 F 0.4907(3) 0.0801(3) 0.8092(3) 0.143(2) Uani 1 1 d . . .
F8 F 0.5447(5) 0.0777(5) 0.6968(3) 0.195(3) Uani 1 1 d . . .
F9 F 0.6722(3) -0.0120(3) 0.7453(4) 0.154(2) Uani 1 1 d . . .
F10 F 0.6181(5) -0.0091(5) 0.8564(3) 0.198(3) Uani 1 1 d . . .
F11 F 0.6418(3) 0.1327(3) 0.7981(3) 0.1396(19) Uani 1 1 d . . .
F12 F 0.5232(3) -0.0634(3) 0.7558(3) 0.1320(18) Uani 1 1 d . . .

loop_
_atom_site_aniso_label
_atom_site_aniso_U_11
_atom_site_aniso_U_22
_atom_site_aniso_U_33
_atom_site_aniso_U_23
_atom_site_aniso_U_13
_atom_site_aniso_U_12
Pd 0.0625(3) 0.0505(2) 0.0511(3) 0.0007(2) 0.0128(2) 0.0001(3)
N1 0.059(3) 0.053(3) 0.055(3) 0.002(2) 0.017(3) -0.008(2)
N2 0.063(3) 0.054(3) 0.056(3) 0.002(2) 0.015(3) -0.001(3)
N3 0.061(3) 0.066(3) 0.045(3) 0.002(3) 0.019(3) 0.006(3)
N4 0.065(3) 0.048(3) 0.048(3) 0.002(2) 0.006(3) 0.001(2)
O1 0.068(3) 0.065(3) 0.054(3) -0.006(2) 0.005(2) 0.014(2)
O2 0.058(3) 0.072(3) 0.061(3) 0.001(2) 0.013(2) 0.015(2)
O3 0.062(3) 0.064(2) 0.071(3) -0.005(2) 0.020(2) 0.003(2)
O4 0.065(3) 0.074(3) 0.064(3) -0.014(2) 0.010(2) -0.007(2)
C1 0.073(4) 0.064(4) 0.063(4) 0.008(4) 0.013(3) -0.006(4)
C2 0.075(5) 0.056(4) 0.074(5) 0.000(4) 0.011(4) -0.011(3)
C3 0.072(5) 0.057(4) 0.066(5) -0.009(3) 0.013(4) 0.005(3)
C4 0.053(4) 0.062(4) 0.053(4) 0.000(3) 0.009(3) 0.008(3)
C5 0.047(4) 0.058(4) 0.050(4) 0.001(3) 0.014(3) 0.005(3)
C6 0.052(4) 0.059(4) 0.047(4) 0.009(3) 0.009(3) 0.003(3)
C7 0.059(4) 0.064(4) 0.057(4) 0.010(3) 0.011(3) 0.006(3)
C8 0.078(5) 0.086(5) 0.079(5) 0.008(4) 0.042(4) 0.000(4)
C9 0.093(6) 0.068(4) 0.095(6) 0.016(4) 0.032(5) -0.020(4)
C10 0.087(5) 0.046(3) 0.077(5) 0.003(3) 0.023(4) -0.008(3)
C11 0.071(5) 0.064(4) 0.051(4) 0.011(3) 0.007(3) 0.002(3)
C12 0.079(5) 0.064(4) 0.071(5) 0.014(4) 0.014(4) 0.013(4)
C13 0.067(4) 0.057(4) 0.069(5) 0.005(4) 0.008(4) 0.016(3)
C14 0.048(4) 0.055(4) 0.066(4) -0.008(3) 0.018(3) -0.002(3)
C15 0.051(4) 0.043(3) 0.054(4) 0.002(3) 0.007(3) -0.005(3)
C16 0.050(4) 0.055(4) 0.055(4) -0.003(3) 0.007(3) 0.001(3)
C17 0.061(4) 0.063(4) 0.053(4) -0.005(3) 0.008(3) -0.006(3)
C18 0.092(5) 0.081(5) 0.048(4) 0.010(4) 0.008(4) -0.007(4)
C19 0.098(5) 0.072(5) 0.053(5) 0.009(4) 0.009(4) 0.004(4)
C20 0.074(5) 0.060(4) 0.060(5) 0.004(3) 0.005(4) 0.002(3)
C21 0.104(6) 0.087(5) 0.074(5) -0.026(4) 0.021(5) 0.016(4)
C22 0.098(6) 0.101(6) 0.086(6) -0.022(5) 0.018(5) 0.023(5)
C23 0.076(5) 0.137(7) 0.057(5) -0.006(5) 0.022(4) 0.020(5)
C24 0.123(7) 0.082(5) 0.083(6) -0.019(4) 0.041(5) 0.007(5)
C25 0.123(7) 0.114(7) 0.115(8) -0.057(6) -0.001(6) 0.029(6)
C26 0.108(6) 0.101(6) 0.069(5) -0.030(4) 0.024(5) -0.014(5)
P1 0.0997(15) 0.0623(11) 0.0655(13) 0.0029(10) 0.0132(12) 0.0064(11)
P2 0.0624(12) 0.0715(12) 0.0798(15) -0.0073(11) 0.0127(11) -0.0040(10)
F1 0.138(4) 0.094(3) 0.119(4) -0.002(3) -0.007(3) -0.029(3)
F2 0.149(4) 0.092(3) 0.141(4) -0.006(3) 0.074(3) 0.010(3)
F3 0.118(3) 0.074(2) 0.099(3) 0.004(2) 0.026(3) -0.020(2)
F4 0.149(4) 0.109(3) 0.124(4) -0.023(3) 0.062(3) 0.016(3)
F5 0.195(5) 0.111(3) 0.103(4) 0.032(3) -0.029(3) 0.026(3)
F6 0.160(4) 0.070(2) 0.080(3) 0.007(2) -0.019(3) -0.001(3)
F7 0.093(3) 0.118(3) 0.231(6) -0.054(4) 0.074(4) -0.007(3)
F8 0.255(7) 0.209(6) 0.111(5) 0.060(4) -0.008(5) 0.019(5)
F9 0.087(3) 0.113(3) 0.279(7) -0.055(4) 0.084(4) -0.011(3)
F10 0.273(8) 0.204(6) 0.098(5) 0.037(4) -0.048(5) 0.003(5)
F11 0.090(3) 0.087(3) 0.245(6) -0.049(4) 0.036(3) -0.027(3)
F12 0.089(3) 0.101(3) 0.209(5) -0.052(3) 0.032(3) -0.030(3)

loop_
_atom_type_symbol
_atom_type_description
_atom_type_scat_dispersion_real
_atom_type_scat_dispersion_imag
_atom_type_scat_source
C C 0.0033 0.0016 'International Tables Vol C Tables 4.2.6.8 and 6.1.1.4'
H H 0.0000 0.0000 'International Tables Vol C Tables 4.2.6.8 and 6.1.1.4'
N N 0.0061 0.0033 'International Tables Vol C Tables 4.2.6.8 and 6.1.1.4'
O O 0.0106 0.0060 'International Tables Vol C Tables 4.2.6.8 and 6.1.1.4'
Pd Pd -0.9988 1.0072 'International Tables Vol C Tables 4.2.6.8 and 6.1.1.4'
P P 0.1023 0.0942 'International Tables Vol C Tables 4.2.6.8 and 6.1.1.4'
F F 0.0171 0.0103 'International Tables Vol C Tables 4.2.6.8 and 6.1.1.4'

loop_
_geom_angle_atom_site_label_1
_geom_angle_atom_site_label_2
_geom_angle_atom_site_label_3
_geom_angle
_geom_angle_site_symmetry_1
_geom_angle_site_symmetry_3
_geom_angle_publ_flag
N3 Pd N2 100.24(19) . . ?
N3 Pd N4 81.35(18) . . ?
N2 Pd N4 161.74(18) . . ?
N3 Pd N1 164.06(19) . . ?
N2 Pd N1 81.68(19) . . ?
N4 Pd N1 101.84(18) . . ?
C1 N1 C5 120.0(5) . . ?
C1 N1 Pd 126.6(4) . . ?
C5 N1 Pd 111.0(4) . . ?
C10 N2 C6 118.3(5) . . ?
C10 N2 Pd 126.6(4) . . ?
C6 N2 Pd 111.9(4) . . ?
C11 N3 C15 119.3(5) . . ?
C11 N3 Pd 125.8(4) . . ?
C15 N3 Pd 113.4(4) . . ?
C20 N4 C16 119.4(5) . . ?
C20 N4 Pd 125.3(4) . . ?
C16 N4 Pd 111.4(4) . . ?
C4 O1 C21 121.3(5) . . ?
C7 O2 C23 119.3(5) . . ?
C14 O3 C24 120.7(5) . . ?
C17 O4 C26 119.9(5) . . ?
N1 C1 C2 119.6(6) . . ?
C3 C2 C1 121.1(6) . . ?
C2 C3 C4 119.1(6) . . ?
O1 C4 C3 125.4(6) . . ?
O1 C4 C5 116.0(5) . . ?
C3 C4 C5 118.3(6) . . ?
N1 C5 C4 120.8(5) . . ?
N1 C5 C6 116.5(5) . . ?
C4 C5 C6 122.6(6) . . ?
C7 C6 N2 120.9(5) . . ?
C7 C6 C5 125.2(6) . . ?
N2 C6 C5 113.6(5) . . ?
O2 C7 C6 117.3(5) . . ?
O2 C7 C8 122.7(5) . . ?
C6 C7 C8 119.7(6) . . ?
C9 C8 C7 118.4(6) . . ?
C8 C9 C10 120.2(6) . . ?
N2 C10 C9 121.5(6) . . ?
N3 C11 C12 120.9(6) . . ?
C13 C12 C11 120.6(6) . . ?
C12 C13 C14 118.4(6) . . ?
O3 C14 C13 123.9(5) . . ?
O3 C14 C15 117.3(5) . . ?
C13 C14 C15 118.4(6) . . ?
N3 C15 C14 121.5(5) . . ?
N3 C15 C16 115.1(5) . . ?
C14 C15 C16 123.3(6) . . ?
N4 C16 C17 119.8(5) . . ?
N4 C16 C15 114.3(5) . . ?
C17 C16 C15 125.4(5) . . ?
O4 C17 C16 117.5(6) . . ?
O4 C17 C18 122.4(6) . . ?
C16 C17 C18 119.7(6) . . ?
C19 C18 C17 118.6(6) . . ?
C20 C19 C18 119.6(6) . . ?
N4 C20 C19 122.0(6) . . ?
O1 C21 C22 110.9(6) . . ?
C21 C22 C23 114.8(6) . . ?
O2 C23 C22 105.8(6) . . ?
O3 C24 C25 112.4(6) . . ?
C24 C25 C26 115.7(7) . . ?
O4 C26 C25 106.5(6) . . ?
F4 P1 F5 91.1(3) . . ?
F4 P1 F1 89.3(3) . . ?
F5 P1 F1 91.4(3) . . ?
F4 P1 F2 179.5(3) . . ?
F5 P1 F2 89.2(3) . . ?
F1 P1 F2 90.4(3) . . ?
F4 P1 F6 90.9(3) . . ?
F5 P1 F6 178.0(3) . . ?
F1 P1 F6 88.2(2) . . ?
F2 P1 F6 88.8(3) . . ?
F4 P1 F3 91.8(2) . . ?
F5 P1 F3 90.1(2) . . ?
F1 P1 F3 178.1(3) . . ?
F2 P1 F3 88.6(2) . . ?
F6 P1 F3 90.2(2) . . ?
F8 P2 F10 179.1(4) . . ?
F8 P2 F9 91.4(4) . . ?
F10 P2 F9 88.7(4) . . ?
F8 P2 F7 89.6(4) . . ?
F10 P2 F7 90.3(4) . . ?
F9 P2 F7 178.6(3) . . ?
F8 P2 F11 90.1(3) . . ?
F10 P2 F11 90.8(3) . . ?
F9 P2 F11 90.8(2) . . ?
F7 P2 F11 90.2(2) . . ?
F8 P2 F12 90.5(3) . . ?
F10 P2 F12 88.5(3) . . ?
F9 P2 F12 88.7(2) . . ?
F7 P2 F12 90.3(2) . . ?
F11 P2 F12 179.2(3) . . ?

loop_
_geom_bond_atom_site_label_1
_geom_bond_atom_site_label_2
_geom_bond_distance
_geom_bond_site_symmetry_2
_geom_bond_publ_flag
Pd N3 2.031(5) . ?
Pd N2 2.043(5) . ?
Pd N4 2.047(5) . ?
Pd N1 2.054(4) . ?
N1 C1 1.348(6) . ?
N1 C5 1.352(6) . ?
N2 C10 1.336(6) . ?
N2 C6 1.383(6) . ?
N3 C11 1.339(6) . ?
N3 C15 1.342(7) . ?
N4 C20 1.331(7) . ?
N4 C16 1.375(6) . ?
O1 C4 1.362(6) . ?
O1 C21 1.451(6) . ?
O2 C7 1.365(6) . ?
O2 C23 1.451(7) . ?
O3 C14 1.352(6) . ?
O3 C24 1.445(7) . ?
O4 C17 1.366(6) . ?
O4 C26 1.443(7) . ?
C1 C2 1.377(7) . ?
C2 C3 1.366(8) . ?
C3 C4 1.376(7) . ?
C4 C5 1.398(7) . ?
C5 C6 1.457(7) . ?
C6 C7 1.372(7) . ?
C7 C8 1.375(8) . ?
C8 C9 1.373(8) . ?
C9 C10 1.380(8) . ?
C11 C12 1.377(7) . ?
C12 C13 1.370(8) . ?
C13 C14 1.384(7) . ?
C14 C15 1.399(7) . ?
C15 C16 1.471(7) . ?
C16 C17 1.380(7) . ?
C17 C18 1.385(8) . ?
C18 C19 1.377(8) . ?
C19 C20 1.368(8) . ?
C21 C22 1.474(9) . ?
C22 C23 1.511(9) . ?
C24 C25 1.450(9) . ?
C25 C26 1.502(9) . ?
P1 F4 1.557(4) . ?
P1 F5 1.561(4) . ?
P1 F1 1.577(4) . ?
P1 F2 1.582(4) . ?
P1 F6 1.584(4) . ?
P1 F3 1.603(4) . ?
P2 F8 1.520(5) . ?
P2 F10 1.523(5) . ?
P2 F9 1.541(4) . ?
P2 F7 1.551(4) . ?
P2 F11 1.564(4) . ?
P2 F12 1.565(4) . ?

loop_
_geom_torsion_atom_site_label_1
_geom_torsion_atom_site_label_2
_geom_torsion_atom_site_label_3
_geom_torsion_atom_site_label_4
_geom_torsion
_geom_torsion_site_symmetry_1
_geom_torsion_site_symmetry_2
_geom_torsion_site_symmetry_3
_geom_torsion_site_symmetry_4
_geom_torsion_publ_flag
N3 Pd N1 C1 71.4(9) . . . . ?
N2 Pd N1 C1 169.5(5) . . . . ?
N4 Pd N1 C1 -28.7(5) . . . . ?
N3 Pd N1 C5 -90.6(8) . . . . ?
N2 Pd N1 C5 7.5(4) . . . . ?
N4 Pd N1 C5 169.3(4) . . . . ?
N3 Pd N2 C10 -30.2(5) . . . . ?
N4 Pd N2 C10 63.3(8) . . . . ?
N1 Pd N2 C10 165.9(5) . . . . ?
N3 Pd N2 C6 170.8(4) . . . . ?
N4 Pd N2 C6 -95.8(6) . . . . ?
N1 Pd N2 C6 6.9(4) . . . . ?
N2 Pd N3 C11 -30.0(5) . . . . ?
N4 Pd N3 C11 168.4(5) . . . . ?
N1 Pd N3 C11 65.5(9) . . . . ?
N2 Pd N3 C15 164.3(4) . . . . ?
N4 Pd N3 C15 2.7(4) . . . . ?
N1 Pd N3 C15 -100.2(8) . . . . ?
N3 Pd N4 C20 167.5(5) . . . . ?
N2 Pd N4 C20 71.0(8) . . . . ?
N1 Pd N4 C20 -28.4(5) . . . . ?
N3 Pd N4 C16 10.3(4) . . . . ?
N2 Pd N4 C16 -86.2(7) . . . . ?
N1 Pd N4 C16 174.4(4) . . . . ?
C5 N1 C1 C2 -2.0(9) . . . . ?
Pd N1 C1 C2 -162.5(4) . . . . ?
N1 C1 C2 C3 8.3(10) . . . . ?
C1 C2 C3 C4 -4.5(9) . . . . ?
C21 O1 C4 C3 44.4(8) . . . . ?
C21 O1 C4 C5 -143.2(6) . . . . ?
C2 C3 C4 O1 167.1(5) . . . . ?
C2 C3 C4 C5 -5.1(9) . . . . ?
C1 N1 C5 C4 -7.8(8) . . . . ?
Pd N1 C5 C4 155.5(4) . . . . ?
C1 N1 C5 C6 176.0(5) . . . . ?
Pd N1 C5 C6 -20.7(6) . . . . ?
O1 C4 C5 N1 -161.5(5) . . . . ?
C3 C4 C5 N1 11.4(8) . . . . ?
O1 C4 C5 C6 14.4(8) . . . . ?
C3 C4 C5 C6 -172.7(5) . . . . ?
C10 N2 C6 C7 -6.6(8) . . . . ?
Pd N2 C6 C7 154.4(5) . . . . ?
C10 N2 C6 C5 179.7(5) . . . . ?
Pd N2 C6 C5 -19.4(6) . . . . ?
N1 C5 C6 C7 -146.0(6) . . . . ?
C4 C5 C6 C7 38.0(9) . . . . ?
N1 C5 C6 N2 27.4(7) . . . . ?
C4 C5 C6 N2 -148.6(5) . . . . ?
C23 O2 C7 C6 -125.9(6) . . . . ?
C23 O2 C7 C8 59.9(8) . . . . ?
N2 C6 C7 O2 -163.3(5) . . . . ?
C5 C6 C7 O2 9.6(9) . . . . ?
N2 C6 C7 C8 11.1(9) . . . . ?
C5 C6 C7 C8 -175.9(6) . . . . ?
O2 C7 C8 C9 167.2(6) . . . . ?
C6 C7 C8 C9 -6.9(10) . . . . ?
C7 C8 C9 C10 -1.4(10) . . . . ?
C6 N2 C10 C9 -1.9(9) . . . . ?
Pd N2 C10 C9 -159.8(5) . . . . ?
C8 C9 C10 N2 5.9(11) . . . . ?
C15 N3 C11 C12 -3.9(9) . . . . ?
Pd N3 C11 C12 -168.9(4) . . . . ?
N3 C11 C12 C13 7.9(9) . . . . ?
C11 C12 C13 C14 -3.0(9) . . . . ?
C24 O3 C14 C13 46.9(8) . . . . ?
C24 O3 C14 C15 -140.8(6) . . . . ?
C12 C13 C14 O3 166.9(5) . . . . ?
C12 C13 C14 C15 -5.3(9) . . . . ?
C11 N3 C15 C14 -4.7(8) . . . . ?
Pd N3 C15 C14 162.0(4) . . . . ?
C11 N3 C15 C16 178.6(5) . . . . ?
Pd N3 C15 C16 -14.7(6) . . . . ?
O3 C14 C15 N3 -163.3(5) . . . . ?
C13 C14 C15 N3 9.4(8) . . . . ?
O3 C14 C15 C16 13.1(8) . . . . ?
C13 C14 C15 C16 -174.2(5) . . . . ?
C20 N4 C16 C17 -6.8(8) . . . . ?
Pd N4 C16 C17 152.0(5) . . . . ?
C20 N4 C16 C15 -179.5(5) . . . . ?
Pd N4 C16 C15 -20.8(6) . . . . ?
N3 C15 C16 N4 24.1(7) . . . . ?
C14 C15 C16 N4 -152.5(5) . . . . ?
N3 C15 C16 C17 -148.2(6) . . . . ?
C14 C15 C16 C17 35.2(9) . . . . ?
C26 O4 C17 C16 -125.5(6) . . . . ?
C26 O4 C17 C18 62.0(8) . . . . ?
N4 C16 C17 O4 -162.8(5) . . . . ?
C15 C16 C17 O4 9.2(9) . . . . ?
N4 C16 C17 C18 9.9(9) . . . . ?
C15 C16 C17 C18 -178.1(6) . . . . ?
O4 C17 C18 C19 167.9(6) . . . . ?
C16 C17 C18 C19 -4.4(9) . . . . ?
C17 C18 C19 C20 -4.1(10) . . . . ?
C16 N4 C20 C19 -2.0(9) . . . . ?
Pd N4 C20 C19 -157.6(5) . . . . ?
C18 C19 C20 N4 7.5(10) . . . . ?
C4 O1 C21 C22 90.3(7) . . . . ?
O1 C21 C22 C23 32.9(9) . . . . ?
C7 O2 C23 C22 131.5(6) . . . . ?
C21 C22 C23 O2 -73.8(7) . . . . ?
C14 O3 C24 C25 101.3(8) . . . . ?
O3 C24 C25 C26 21.1(10) . . . . ?
C17 O4 C26 C25 135.6(6) . . . . ?
C24 C25 C26 O4 -67.1(9) . . . . ?
